data_7225878
loop_
_publ_author_name
'Najafi, Atefeh'
'Mirzaei, Masoud'
'Mague, Joel T.'

_publ_section_title
;
 Structural scope of six new layered to pillar-layered hybrid
 inorganic--organic networks bearing [BW12O40]5&#x2212;and
 lanthanoid-cluster; database study toward ligand role in assemblies
;
_journal_issue 35
_journal_name_full CrystEngComm
_journal_page_first 6724
_journal_paper_doi 10.1039/C6CE01183G
_journal_volume 18
_journal_year 2016
_chemical_absolute_configuration unk
_chemical_formula_moiety 'C28 H44 N4 O32 Sm4, K, B O40 W12, 2(H2 O)'
_chemical_formula_sum 'C28 H48 B K N4 O74 Sm4 W12'
_chemical_formula_weight 4482.21
_space_group_crystal_system monoclinic
_space_group_IT_number 9
_space_group_name_Hall 'C -2yc'
_space_group_name_H-M_alt 'C 1 c 1'
_symmetry_space_group_name_Hall 'C -2yc'
_symmetry_space_group_name_H-M 'C 1 c 1'
_atom_sites_solution_hydrogens mixed
_atom_sites_solution_primary direct
_atom_sites_solution_secondary difmap
_audit_creation_method SHELXL-2014/7
_audit_update_record
;
2016-03-11 deposited with the CCDC.
2016-07-11 downloaded from the CCDC.
;
_cell_angle_alpha 90
_cell_angle_beta 132.839(1)
_cell_angle_gamma 90
_cell_formula_units_Z 4
_cell_length_a 30.270(3)
_cell_length_b 15.5104(13)
_cell_length_c 21.842(3)
_cell_measurement_reflns_used 9114
_cell_measurement_temperature 150(2)
_cell_measurement_theta_max 29.052
_cell_measurement_theta_min 2.482
_cell_volume 7519.5(14)
_computing_cell_refinement '<i>SAINT</i> (Bruker, 2015)'
_computing_data_collection '<i>APEX2</i> (Bruker, 2015)'
_computing_data_reduction '<i>SAINT</i> (Bruker, 2015)'
_computing_molecular_graphics '<i>DIAMOND</i> (Brandenburg & Putz, 2012)'
_computing_publication_material '<i>SHELXTL</i> (Bruker, 2015)'
_computing_structure_refinement '<i>SHELXL-2014/7</i> (Sheldrick, 2015a)'
_computing_structure_solution '<i>SHELXT</i> (Sheldrick, 2015)'
_diffrn_ambient_temperature 150(2)
_diffrn_detector_area_resol_mean 8.3660
_diffrn_measured_fraction_theta_full 0.990
_diffrn_measured_fraction_theta_max 0.982
_diffrn_measurement_device_type 'Bruker Smart APEX CCD'
_diffrn_measurement_method '\f and \w scans'
_diffrn_radiation_monochromator graphite
_diffrn_radiation_type MoK\a
_diffrn_radiation_wavelength 0.71073
_diffrn_reflns_av_R_equivalents 0.0556
_diffrn_reflns_av_unetI/netI 0.0574
_diffrn_reflns_Laue_measured_fraction_full 0.990
_diffrn_reflns_Laue_measured_fraction_max 0.982
_diffrn_reflns_limit_h_max 41
_diffrn_reflns_limit_h_min -41
_diffrn_reflns_limit_k_max 20
_diffrn_reflns_limit_k_min -21
_diffrn_reflns_limit_l_max 29
_diffrn_reflns_limit_l_min -29
_diffrn_reflns_number 68697
_diffrn_reflns_point_group_measured_fraction_full 0.990
_diffrn_reflns_point_group_measured_fraction_max 0.982
_diffrn_reflns_theta_full 29.000
_diffrn_reflns_theta_max 29.121
_diffrn_reflns_theta_min 1.835
_diffrn_source 'fine-focus sealed tube'
_exptl_absorpt_coefficient_mu 21.528
_exptl_absorpt_correction_T_max 0.31
_exptl_absorpt_correction_T_min 0.14
_exptl_absorpt_correction_type numerical
_exptl_absorpt_process_details '<i>SADABS</i> (Bruker, 2015)'
_exptl_crystal_colour colourless
_exptl_crystal_density_diffrn 3.959
_exptl_crystal_density_method 'not measured'
_exptl_crystal_description plate
_exptl_crystal_F_000 7984
_exptl_crystal_recrystallization_method 'Re-crystallisation from solvent'
_exptl_crystal_size_max 0.155
_exptl_crystal_size_mid 0.139
_exptl_crystal_size_min 0.071
_exptl_transmission_factor_max 0.544
_exptl_transmission_factor_min 0.246
_refine_diff_density_max 17.554
_refine_diff_density_min -9.049
_refine_diff_density_rms 0.570
_refine_ls_abs_structure_details
;
 Refined as an inversion twin.
;
_refine_ls_abs_structure_Flack 0.48(2)
_refine_ls_extinction_method none
_refine_ls_goodness_of_fit_ref 1.089
_refine_ls_hydrogen_treatment constr
_refine_ls_matrix_type full
_refine_ls_number_parameters 1112
_refine_ls_number_reflns 19433
_refine_ls_number_restraints 638
_refine_ls_restrained_S_all 1.074
_refine_ls_R_factor_all 0.0703
_refine_ls_R_factor_gt 0.0647
_refine_ls_shift/su_max 0.002
_refine_ls_shift/su_mean 0.000
_refine_ls_structure_factor_coef Fsqd
_refine_ls_weighting_details 'w=1/[\s^2^(Fo^2^)+(0.0020P)^2^+1767.0000P] where P=(Fo^2^+2Fc^2^)/3'
_refine_ls_weighting_scheme calc
_refine_ls_wR_factor_gt 0.1336
_refine_ls_wR_factor_ref 0.1375
_reflns_Friedel_coverage 0.999
_reflns_Friedel_fraction_full 0.990
_reflns_Friedel_fraction_max 0.982
_reflns_number_gt 18009
_reflns_number_total 19433
_reflns_threshold_expression 'I > 2\s(I)'
_cod_data_source_file c6ce01183g2.cif
_cod_data_source_block jtm460_b
_cod_depositor_comments 'Adding full bibliography for 7225877--7225882.cif.'
_cod_database_code 7225878
_shelx_shelxl_version_number 2014/7
_shelx_space_group_comment
;
The symmetry employed for this shelxl refinement is uniquely defined
by the following loop, which should always be used as a source of
symmetry information in preference to the above space-group names.
They are only intended as comments.
;
_shelx_estimated_absorpt_t_min 0.135
_shelx_estimated_absorpt_t_max 0.310
_solvent_exptl_crystal_recrystallization_method water

loop_
_space_group_symop_operation_xyz
'x, y, z'
'x, -y, z+1/2'
'x+1/2, y+1/2, z'
'x+1/2, -y+1/2, z+1/2'

loop_
_atom_site_label
_atom_site_type_symbol
_atom_site_fract_x
_atom_site_fract_y
_atom_site_fract_z
_atom_site_U_iso_or_equiv
_atom_site_adp_type
_atom_site_occupancy
_atom_site_site_symmetry_order
_atom_site_calc_flag
_atom_site_refinement_flags_posn
_atom_site_refinement_flags_adp
Sm1 Sm 0.67424(7) 0.62822(10) 0.49620(9) 0.0062(3) Uani 1 1 d . .
Sm2 Sm 0.39583(7) 0.63852(10) 0.30970(10) 0.0082(3) Uani 1 1 d . .
Sm3 Sm 0.33593(7) 0.37311(10) 0.46842(9) 0.0062(3) Uani 1 1 d . .
Sm4 Sm 0.61644(7) 0.35994(10) 0.65588(10) 0.0076(3) Uani 1 1 d . .
O1 O 0.7534(11) 0.7276(16) 0.6100(15) 0.013(5) Uani 1 1 d . U
O2 O 0.7842(11) 0.8475(16) 0.6835(15) 0.014(5) Uani 1 1 d . U
O3 O 0.5652(11) 0.6447(15) 0.4054(15) 0.011(5) Uani 1 1 d . U
O4 O 0.4848(11) 0.7167(16) 0.3637(16) 0.015(5) Uani 1 1 d . U
O5 O 0.6436(10) 0.7432(14) 0.3864(13) 0.007(4) Uani 1 1 d . U
H5A H 0.6057 0.7370 0.3416 0.011 Uiso 1 1 d R U
H5B H 0.6653 0.7365 0.3740 0.011 Uiso 1 1 d R U
O6 O 0.7531(11) 0.6562(17) 0.4938(16) 0.015(5) Uani 1 1 d . U
H6A H 0.7571 0.7116 0.4925 0.023 Uiso 1 1 d R U
H6B H 0.7430 0.6325 0.4497 0.023 Uiso 1 1 d R U
O7 O 0.7534(12) 0.5253(18) 0.5871(18) 0.022(6) Uani 1 1 d . U
H7A H 0.7408 0.4857 0.6005 0.034 Uiso 1 1 d R U
H7B H 0.7844 0.5515 0.6321 0.034 Uiso 1 1 d R U
O8 O 0.6238(12) 0.4854(17) 0.4663(17) 0.017(5) Uani 1 1 d . U
H8A H 0.6101 0.4659 0.4187 0.026 Uiso 1 1 d R U
H8B H 0.5941 0.4917 0.4639 0.026 Uiso 1 1 d R U
O9 O 0.3931(10) 0.6162(15) 0.1962(14) 0.009(4) Uani 1 1 d . U
O10 O 0.3555(13) 0.5499(19) 0.0796(18) 0.024(6) Uani 1 1 d . U
O11 O 0.3716(11) 0.5343(15) 0.3670(15) 0.012(5) Uani 1 1 d . U
O12 O 0.3318(11) 0.4070(16) 0.3595(15) 0.013(5) Uani 1 1 d . U
O13 O 0.3486(12) 0.7131(18) 0.3489(17) 0.020(5) Uani 1 1 d . U
H13A H 0.3174 0.6838 0.3317 0.030 Uiso 1 1 d R U
H13B H 0.3371 0.7639 0.3259 0.030 Uiso 1 1 d R U
O14 O 0.3718(14) 0.780(2) 0.246(2) 0.029(6) Uani 1 1 d . U
H14A H 0.4041 0.8119 0.2763 0.043 Uiso 1 1 d R U
H14B H 0.3446 0.8044 0.2435 0.043 Uiso 1 1 d R U
O15 O 0.4791(11) 0.5198(15) 0.3663(15) 0.014(5) Uani 1 1 d . U
H15A H 0.4649 0.4692 0.3623 0.020 Uiso 1 1 d R U
H15B H 0.5109 0.5304 0.4183 0.020 Uiso 1 1 d R U
O16 O 0.4737(13) 0.6363(18) 0.4684(18) 0.023(6) Uani 1 1 d . U
H16A H 0.4860 0.5837 0.4861 0.034 Uiso 1 1 d R U
H16B H 0.4570 0.6559 0.4860 0.034 Uiso 1 1 d R U
O17 O 0.2580(10) 0.2754(14) 0.3567(14) 0.008(4) Uani 1 1 d . U
O18 O 0.2259(11) 0.1522(16) 0.2770(15) 0.012(4) Uani 1 1 d . U
O19 O 0.4471(12) 0.3539(17) 0.5629(17) 0.018(5) Uani 1 1 d . U
O20 O 0.5265(11) 0.2867(16) 0.6040(15) 0.013(5) Uani 1 1 d . U
O21 O 0.3707(11) 0.2623(16) 0.5864(16) 0.015(5) Uani 1 1 d . U
H21A H 0.3689 0.2101 0.5701 0.023 Uiso 1 1 d R U
H21B H 0.3471 0.2667 0.5957 0.023 Uiso 1 1 d R U
O22 O 0.2564(10) 0.3409(16) 0.4712(16) 0.013(5) Uani 1 1 d . U
H22A H 0.2530 0.2854 0.4723 0.019 Uiso 1 1 d R U
H22B H 0.2222 0.3621 0.4266 0.019 Uiso 1 1 d R U
O23 O 0.2534(13) 0.4767(18) 0.3773(18) 0.022(6) Uani 1 1 d . U
H23A H 0.2197 0.4531 0.3570 0.032 Uiso 1 1 d R U
H23B H 0.2510 0.4913 0.3367 0.032 Uiso 1 1 d R U
O24 O 0.3859(13) 0.5158(18) 0.4991(18) 0.022(6) Uani 1 1 d . U
H24A H 0.3996 0.5351 0.5467 0.033 Uiso 1 1 d R U
H24B H 0.3600 0.5523 0.4598 0.033 Uiso 1 1 d R U
O25 O 0.6183(11) 0.3823(16) 0.7676(15) 0.012(5) Uani 1 1 d . U
O26 O 0.6550(11) 0.4517(16) 0.8860(16) 0.014(5) Uani 1 1 d . U
O27 O 0.6400(11) 0.4688(16) 0.6008(16) 0.014(5) Uani 1 1 d . U
O28 O 0.6761(11) 0.5985(16) 0.6068(15) 0.014(5) Uani 1 1 d . U
O29 O 0.6690(13) 0.2847(19) 0.6195(19) 0.026(6) Uani 1 1 d . U
H29A H 0.7071 0.2802 0.6638 0.039 Uiso 1 1 d R U
H29B H 0.6644 0.3143 0.5816 0.039 Uiso 1 1 d R U
O30 O 0.6389(12) 0.2176(18) 0.7211(18) 0.022(6) Uani 1 1 d . U
H30A H 0.6059 0.1874 0.6918 0.033 Uiso 1 1 d R U
H30B H 0.6534 0.2243 0.7714 0.033 Uiso 1 1 d R U
O31 O 0.5330(12) 0.4797(17) 0.5980(17) 0.020(6) Uani 1 1 d . U
H31A H 0.5470 0.5299 0.6008 0.030 Uiso 1 1 d R U
H31B H 0.5238 0.4800 0.6280 0.030 Uiso 1 1 d R U
O32 O 0.5390(15) 0.362(2) 0.498(2) 0.029(7) Uani 1 1 d . U
H32A H 0.5279 0.3093 0.4791 0.043 Uiso 1 1 d R U
H32B H 0.5543 0.3852 0.4794 0.043 Uiso 1 1 d R U
N1 N 0.6387(12) 0.7656(18) 0.5170(17) 0.008(5) Uani 1 1 d . U
N2 N 0.3459(11) 0.5031(17) 0.2283(15) 0.005(4) Uani 1 1 d . U
N3 N 0.3697(11) 0.2368(17) 0.4459(16) 0.007(5) Uani 1 1 d . U
N4 N 0.6657(11) 0.4971(18) 0.7397(16) 0.006(5) Uani 1 1 d . U
C1 C 0.7441(12) 0.7946(18) 0.6276(17) 0.003(5) Uani 1 1 d . U
C2 C 0.6788(14) 0.824(2) 0.5747(19) 0.007(5) Uani 1 1 d . U
C3 C 0.6596(15) 0.897(2) 0.586(2) 0.010(6) Uani 1 1 d . U
H3 H 0.6886 0.9359 0.6292 0.012 Uiso 1 1 calc R U
C4 C 0.5992(16) 0.914(2) 0.537(2) 0.015(7) Uani 1 1 d . U
H4 H 0.5860 0.9655 0.5443 0.017 Uiso 1 1 calc R U
C5 C 0.5593(13) 0.8545(19) 0.4785(19) 0.005(5) Uani 1 1 d . U
H5 H 0.5172 0.8624 0.4441 0.007 Uiso 1 1 calc R U
C6 C 0.5816(15) 0.782(2) 0.470(2) 0.013(6) Uani 1 1 d . U
C7 C 0.5407(14) 0.709(2) 0.408(2) 0.010(6) Uani 1 1 d . U
C8 C 0.3632(14) 0.560(2) 0.1431(19) 0.007(5) Uani 1 1 d . U
C9 C 0.3343(13) 0.4866(19) 0.1571(18) 0.005(5) Uani 1 1 d . U
C10 C 0.2960(14) 0.429(2) 0.103(2) 0.010(6) Uani 1 1 d . U
H10 H 0.2871 0.4257 0.0524 0.012 Uiso 1 1 calc R U
C11 C 0.2700(14) 0.378(2) 0.114(2) 0.010(6) Uani 1 1 d . U
H11 H 0.2438 0.3352 0.0739 0.011 Uiso 1 1 calc R U
C12 C 0.2808(16) 0.387(2) 0.191(2) 0.015(7) Uani 1 1 d . U
H12 H 0.2610 0.3510 0.2017 0.018 Uiso 1 1 calc R U
C13 C 0.3216(15) 0.449(2) 0.247(2) 0.011(6) Uani 1 1 d . U
C14 C 0.3437(16) 0.464(2) 0.331(2) 0.017(7) Uani 1 1 d . U
C15 C 0.2651(12) 0.1995(18) 0.3350(17) 0.003(5) Uani 1 1 d . U
C16 C 0.3327(13) 0.181(2) 0.3870(19) 0.006(5) Uani 1 1 d . U
C17 C 0.3510(14) 0.104(2) 0.3767(19) 0.007(5) Uani 1 1 d . U
H17 H 0.3224 0.0637 0.3352 0.009 Uiso 1 1 calc R U
C18 C 0.4112(15) 0.090(2) 0.428(2) 0.013(6) Uani 1 1 d . U
H18 H 0.4251 0.0385 0.4226 0.015 Uiso 1 1 calc R U
C19 C 0.4527(17) 0.150(2) 0.489(2) 0.018(7) Uani 1 1 d . U
H19 H 0.4947 0.1402 0.5240 0.021 Uiso 1 1 calc R U
C20 C 0.4313(12) 0.2248(18) 0.4970(17) 0.003(5) Uani 1 1 d . U
C21 C 0.4719(13) 0.2924(19) 0.5573(19) 0.006(5) Uani 1 1 d . U
C22 C 0.6470(14) 0.4452(19) 0.8209(19) 0.006(5) Uani 1 1 d . U
C23 C 0.6781(16) 0.507(2) 0.810(2) 0.017(7) Uani 1 1 d . U
C24 C 0.7188(14) 0.572(2) 0.8710(19) 0.007(5) Uani 1 1 d . U
H24 H 0.7272 0.5802 0.9212 0.009 Uiso 1 1 calc R U
C25 C 0.7461(15) 0.625(2) 0.848(2) 0.012(6) Uani 1 1 d . U
H25 H 0.7739 0.6697 0.8843 0.014 Uiso 1 1 calc R U
C26 C 0.7317(18) 0.611(3) 0.777(2) 0.019(7) Uani 1 1 d . U
H26 H 0.7509 0.6438 0.7635 0.023 Uiso 1 1 calc R U
C27 C 0.6891(13) 0.550(2) 0.7208(19) 0.006(5) Uani 1 1 d . U
C28 C 0.6675(13) 0.541(2) 0.6370(19) 0.006(5) Uani 1 1 d . U
K1 K 0.5078(4) 0.3649(4) 0.7335(6) 0.0147(11) Uani 1 1 d . .
W1 W 0.49126(6) -0.35901(8) 0.72485(9) 0.0192(3) Uani 1 1 d . .
W2 W 0.37066(6) -0.24437(9) 0.57701(9) 0.0187(3) Uani 1 1 d . .
W3 W 0.42492(6) -0.24796(10) 0.77158(8) 0.0150(3) Uani 1 1 d . .
W4 W 0.57983(7) -0.24755(9) 0.68969(8) 0.0151(3) Uani 1 1 d . .
W5 W 0.45408(6) -0.13674(8) 0.53450(7) 0.0078(2) Uani 1 1 d . .
W6 W 0.37936(6) -0.01188(11) 0.57946(8) 0.0172(3) Uani 1 1 d . .
W7 W 0.42764(6) -0.01598(11) 0.77118(8) 0.0166(3) Uani 1 1 d . .
W8 W 0.56082(6) -0.13436(8) 0.93639(8) 0.0083(2) Uani 1 1 d . .
W9 W 0.63300(6) -0.25038(9) 0.89569(8) 0.0180(3) Uani 1 1 d . .
W10 W 0.58154(6) -0.03011(10) 0.69012(8) 0.0157(3) Uani 1 1 d . .
W11 W 0.50528(7) 0.08991(7) 0.73590(10) 0.0124(2) Uani 1 1 d . .
W12 W 0.63770(6) -0.03554(10) 0.89862(8) 0.0174(3) Uani 1 1 d . .
O33 O 0.5244(9) 0.1955(14) 0.7468(14) 0.012(4) Uani 1 1 d . U
O34 O 0.3168(11) 0.0382(17) 0.4945(16) 0.018(5) Uani 1 1 d . U
O35 O 0.3906(11) 0.0305(16) 0.7946(16) 0.017(5) Uani 1 1 d . U
O36 O 0.3883(12) -0.2850(18) 0.8004(17) 0.023(5) Uani 1 1 d . U
O37 O 0.3014(11) -0.2813(16) 0.4844(16) 0.020(5) Uani 1 1 d . U
O38 O 0.4166(11) -0.1378(16) 0.4316(16) 0.019(5) Uani 1 1 d . U
O39 O 0.6229(12) 0.0326(18) 0.6823(17) 0.021(6) Uani 1 1 d . U
O40 O 0.6995(10) 0.0307(15) 0.9691(14) 0.011(4) Uani 1 1 d . U
O41 O 0.5766(13) -0.1377(17) 1.0274(17) 0.023(6) Uani 1 1 d . U
O42 O 0.5003(12) -0.4673(13) 0.7304(18) 0.015(4) Uani 1 1 d . U
O43 O 0.6122(14) -0.317(2) 0.6743(19) 0.032(6) Uani 1 1 d . U
O44 O 0.6895(11) -0.3222(16) 0.9651(15) 0.018(5) Uani 1 1 d . U
O45 O 0.4287(10) 0.0956(15) 0.6287(14) 0.013(4) Uani 1 1 d . U
O46 O 0.4660(11) 0.0883(16) 0.7772(15) 0.019(5) Uani 1 1 d . U
O47 O 0.5760(11) 0.0473(16) 0.8407(16) 0.020(5) Uani 1 1 d . U
O48 O 0.5358(11) 0.0502(17) 0.6888(16) 0.020(5) Uani 1 1 d . U
O49 O 0.3655(11) 0.0119(17) 0.6531(16) 0.021(5) Uani 1 1 d . U
O50 O 0.4005(11) -0.1293(16) 0.7531(15) 0.017(5) Uani 1 1 d . U
O51 O 0.5003(11) -0.0493(16) 0.8767(15) 0.017(5) Uani 1 1 d . U
O52 O 0.5163(11) -0.0546(17) 0.5735(16) 0.019(5) Uani 1 1 d . U
O53 O 0.6320(10) -0.0382(15) 0.8083(14) 0.014(4) Uani 1 1 d . U
O54 O 0.6158(11) -0.1432(16) 0.6979(15) 0.018(5) Uani 1 1 d . U
O55 O 0.6215(10) -0.0560(15) 0.9692(15) 0.015(4) Uani 1 1 d . U
O56 O 0.6775(10) -0.1473(14) 0.9343(14) 0.011(4) Uani 1 1 d . U
O57 O 0.6156(10) -0.2258(15) 0.9645(14) 0.014(4) Uani 1 1 d . U
O58 O 0.4990(10) -0.2197(15) 0.8755(14) 0.013(4) Uani 1 1 d . U
O59 O 0.3580(12) -0.2593(17) 0.6516(16) 0.023(5) Uani 1 1 d . U
O60 O 0.4545(12) -0.3565(17) 0.7704(16) 0.023(5) Uani 1 1 d . U
O61 O 0.4116(12) -0.3513(17) 0.6150(17) 0.025(5) Uani 1 1 d . U
O62 O 0.5241(12) -0.3233(18) 0.6813(17) 0.025(6) Uani 1 1 d . U
O63 O 0.6280(11) -0.2496(16) 0.8058(15) 0.017(5) Uani 1 1 d . U
O64 O 0.5114(10) -0.2246(15) 0.5700(15) 0.015(5) Uani 1 1 d . U
O65 O 0.4176(10) -0.0468(15) 0.5435(14) 0.015(4) Uani 1 1 d . U
O66 O 0.4076(10) -0.2163(15) 0.5376(15) 0.015(5) Uani 1 1 d . U
O67 O 0.5650(11) -0.3258(17) 0.8331(16) 0.021(5) Uani 1 1 d . U
O68 O 0.3509(11) -0.1243(16) 0.5665(16) 0.019(5) Uani 1 1 d . U
B1 B 0.5115(16) -0.134(2) 0.736(3) 0.013 Uani 1 1 d . .
O69 O 0.4698(9) -0.0523(12) 0.7151(12) 0.005(4) Uani 1 1 d . U
O70 O 0.4622(10) -0.2130(14) 0.7090(14) 0.012(4) Uani 1 1 d . U
O71 O 0.5221(9) -0.1387(14) 0.6841(13) 0.010(4) Uani 1 1 d . U
O72 O 0.5595(10) -0.1387(15) 0.8269(14) 0.016(4) Uani 1 1 d . U
O73 O 0.7490(12) 0.1476(18) 0.3294(18) 0.020(5) Uani 1 1 d . U
H73A H 0.7504 0.0948 0.3442 0.030 Uiso 1 1 d R U
H73B H 0.7640 0.1822 0.3710 0.030 Uiso 1 1 d R U
O74 O 0.7618(14) 0.358(2) 0.637(2) 0.030(7) Uani 1 1 d . U
H74A H 0.7507 0.3533 0.5887 0.044 Uiso 1 1 d R U
H74B H 0.7992 0.3420 0.6746 0.044 Uiso 1 1 d R U

loop_
_atom_site_aniso_label
_atom_site_aniso_U_11
_atom_site_aniso_U_22
_atom_site_aniso_U_33
_atom_site_aniso_U_23
_atom_site_aniso_U_13
_atom_site_aniso_U_12
Sm1 0.0064(7) 0.0045(7) 0.0066(7) 0.0000(5) 0.0040(6) 0.0005(5)
Sm2 0.0062(7) 0.0054(7) 0.0073(7) -0.0004(5) 0.0024(6) -0.0018(5)
Sm3 0.0067(7) 0.0056(7) 0.0056(7) 0.0000(5) 0.0039(6) 0.0005(5)
Sm4 0.0058(7) 0.0072(7) 0.0059(7) -0.0007(5) 0.0024(6) -0.0017(5)
O1 0.012(5) 0.013(5) 0.013(5) 0.000(3) 0.009(4) -0.001(3)
O2 0.014(5) 0.014(5) 0.013(5) 0.000(3) 0.009(4) 0.000(3)
O3 0.010(5) 0.010(5) 0.011(5) -0.003(3) 0.006(4) 0.003(3)
O4 0.014(5) 0.014(6) 0.015(6) 0.000(3) 0.009(4) 0.000(3)
O5 0.007(6) 0.009(6) 0.006(6) 0.003(4) 0.004(5) 0.003(4)
O6 0.014(6) 0.014(7) 0.017(7) 0.002(5) 0.010(5) 0.000(5)
O7 0.020(7) 0.021(8) 0.025(8) 0.004(5) 0.015(6) 0.001(5)
O8 0.021(7) 0.014(7) 0.017(7) -0.001(5) 0.013(5) -0.004(5)
O9 0.009(5) 0.009(5) 0.009(5) 0.001(3) 0.006(4) -0.002(3)
O10 0.024(6) 0.023(7) 0.024(6) 0.001(3) 0.016(5) 0.000(3)
O11 0.014(5) 0.011(5) 0.010(5) -0.001(3) 0.008(4) 0.000(3)
O12 0.014(5) 0.013(6) 0.013(5) 0.000(3) 0.009(4) 0.000(3)
O13 0.020(7) 0.019(7) 0.019(7) -0.004(5) 0.012(5) 0.004(5)
O14 0.024(8) 0.024(8) 0.031(8) 0.005(5) 0.016(6) -0.004(5)
O15 0.013(7) 0.011(7) 0.014(7) 0.001(5) 0.008(5) -0.002(5)
O16 0.023(8) 0.018(8) 0.018(8) -0.001(5) 0.010(6) 0.001(5)
O17 0.008(5) 0.007(5) 0.008(5) -0.001(3) 0.005(4) 0.001(3)
O18 0.011(5) 0.011(5) 0.012(5) -0.001(3) 0.007(4) 0.000(3)
O19 0.017(6) 0.018(6) 0.017(6) -0.001(3) 0.011(4) 0.000(3)
O20 0.012(5) 0.012(5) 0.013(5) 0.000(3) 0.007(4) 0.000(3)
O21 0.019(7) 0.011(7) 0.016(7) 0.003(5) 0.012(5) -0.007(5)
O22 0.011(6) 0.011(7) 0.018(7) 0.000(5) 0.010(5) 0.001(5)
O23 0.022(7) 0.022(8) 0.021(7) 0.003(5) 0.015(6) 0.000(5)
O24 0.028(8) 0.020(8) 0.017(7) -0.003(5) 0.016(6) 0.000(5)
O25 0.012(5) 0.011(5) 0.011(5) 0.000(3) 0.008(4) -0.002(3)
O26 0.015(5) 0.013(5) 0.014(5) 0.000(3) 0.010(4) 0.002(3)
O27 0.014(5) 0.014(6) 0.014(5) -0.001(3) 0.009(4) 0.000(3)
O28 0.015(5) 0.015(6) 0.014(5) 0.000(3) 0.011(4) 0.000(3)
O29 0.028(8) 0.025(8) 0.025(8) 0.000(5) 0.018(6) -0.002(5)
O30 0.019(7) 0.018(8) 0.024(7) 0.002(5) 0.012(5) -0.003(5)
O31 0.018(7) 0.019(8) 0.020(7) -0.002(5) 0.012(5) -0.003(5)
O32 0.030(8) 0.028(9) 0.025(8) 0.001(5) 0.017(6) -0.003(5)
N1 0.008(5) 0.009(6) 0.008(5) 0.000(3) 0.006(4) 0.000(3)
N2 0.004(5) 0.004(5) 0.006(5) 0.001(3) 0.003(4) 0.000(3)
N3 0.007(5) 0.007(5) 0.007(5) 0.000(3) 0.005(4) 0.000(3)
N4 0.006(5) 0.006(5) 0.007(5) 0.000(3) 0.004(4) 0.001(3)
C1 0.003(6) 0.002(6) 0.003(6) 0.000(3) 0.002(4) 0.000(3)
C2 0.006(6) 0.006(6) 0.007(6) 0.001(3) 0.004(4) -0.001(3)
C3 0.011(6) 0.010(7) 0.009(6) 0.000(3) 0.007(5) 0.000(3)
C4 0.014(7) 0.015(7) 0.015(7) 0.001(3) 0.010(5) 0.000(3)
C5 0.005(6) 0.005(6) 0.005(6) -0.001(3) 0.003(4) 0.001(3)
C6 0.013(7) 0.014(7) 0.012(7) -0.002(3) 0.009(5) 0.001(3)
C7 0.009(6) 0.010(6) 0.010(6) 0.000(3) 0.007(4) 0.000(3)
C8 0.008(6) 0.007(6) 0.007(6) 0.000(3) 0.005(4) 0.000(3)
C9 0.006(6) 0.006(6) 0.005(6) 0.000(3) 0.004(4) 0.001(3)
C10 0.010(6) 0.009(6) 0.009(6) 0.001(3) 0.007(5) -0.001(3)
C11 0.009(6) 0.009(6) 0.010(6) -0.001(3) 0.006(4) 0.001(3)
C12 0.015(7) 0.015(7) 0.015(7) 0.000(3) 0.010(5) -0.001(3)
C13 0.011(6) 0.010(7) 0.010(6) 0.001(3) 0.007(5) 0.000(3)
C14 0.016(7) 0.017(7) 0.017(7) 0.001(3) 0.011(5) 0.000(3)
C15 0.003(6) 0.003(6) 0.004(6) 0.001(3) 0.002(4) -0.001(3)
C16 0.007(6) 0.006(6) 0.006(6) -0.001(3) 0.004(4) 0.001(3)
C17 0.008(6) 0.007(6) 0.007(6) 0.000(3) 0.005(4) 0.000(3)
C18 0.013(7) 0.013(7) 0.013(7) 0.000(3) 0.009(5) 0.000(3)
C19 0.017(7) 0.018(8) 0.018(7) 0.000(3) 0.012(5) 0.000(3)
C20 0.002(5) 0.003(6) 0.003(6) 0.001(3) 0.002(4) 0.000(3)
C21 0.005(6) 0.005(6) 0.006(6) 0.000(3) 0.004(4) -0.001(3)
C22 0.007(6) 0.005(6) 0.006(6) 0.000(3) 0.004(4) 0.001(3)
C23 0.018(7) 0.017(7) 0.017(7) 0.000(3) 0.012(5) 0.001(3)
C24 0.007(6) 0.007(6) 0.006(6) -0.001(3) 0.004(4) 0.000(3)
C25 0.012(7) 0.012(7) 0.012(7) 0.000(3) 0.008(5) 0.000(3)
C26 0.019(8) 0.019(8) 0.019(8) 0.001(3) 0.013(5) -0.001(3)
C27 0.006(6) 0.006(6) 0.006(6) 0.000(3) 0.004(4) -0.001(3)
C28 0.005(6) 0.005(6) 0.006(6) -0.001(3) 0.003(4) 0.001(3)
K1 0.021(3) 0.004(2) 0.021(3) -0.001(3) 0.015(3) 0.000(3)
W1 0.0244(8) 0.0053(5) 0.0148(7) -0.0006(5) 0.0081(7) -0.0018(5)
W2 0.0143(6) 0.0077(6) 0.0076(6) 0.0019(5) -0.0030(5) -0.0069(5)
W3 0.0204(7) 0.0127(7) 0.0108(6) -0.0015(5) 0.0102(5) -0.0065(5)
W4 0.0240(7) 0.0105(6) 0.0121(6) 0.0001(5) 0.0127(6) 0.0053(5)
W5 0.0090(6) 0.0061(6) 0.0082(6) -0.0001(4) 0.0058(5) -0.0003(4)
W6 0.0054(6) 0.0308(8) 0.0128(6) 0.0141(6) 0.0052(5) 0.0075(5)
W7 0.0119(6) 0.0293(8) 0.0110(6) -0.0035(6) 0.0088(5) -0.0003(6)
W8 0.0084(6) 0.0075(6) 0.0067(5) 0.0015(4) 0.0042(5) 0.0012(4)
W9 0.0165(6) 0.0065(6) 0.0083(6) 0.0003(5) -0.0006(5) 0.0063(5)
W10 0.0104(6) 0.0274(8) 0.0114(6) 0.0052(5) 0.0082(5) 0.0015(5)
W11 0.0067(4) 0.0018(4) 0.0170(5) -0.0011(5) 0.0034(4) -0.0007(5)
W12 0.0056(6) 0.0321(8) 0.0128(6) -0.0130(6) 0.0056(5) -0.0094(5)
O33 0.010(5) 0.013(5) 0.014(5) 0.002(3) 0.009(4) -0.002(3)
O34 0.017(7) 0.013(7) 0.017(7) -0.002(5) 0.009(5) 0.001(5)
O35 0.016(7) 0.014(7) 0.016(7) -0.001(5) 0.010(5) 0.005(5)
O36 0.024(7) 0.023(8) 0.023(7) 0.002(5) 0.016(6) -0.007(5)
O37 0.020(7) 0.018(7) 0.020(7) 0.000(5) 0.013(5) -0.002(5)
O38 0.022(7) 0.015(7) 0.015(7) 0.001(5) 0.011(5) -0.002(5)
O39 0.018(7) 0.024(8) 0.022(7) -0.003(5) 0.015(6) 0.000(5)
O40 0.005(6) 0.009(6) 0.012(6) -0.002(4) 0.004(5) -0.001(4)
O41 0.026(7) 0.020(8) 0.020(7) 0.001(5) 0.014(6) 0.000(5)
O42 0.015(5) 0.015(5) 0.016(5) 0.000(3) 0.010(4) 0.000(3)
O43 0.035(8) 0.033(8) 0.029(8) -0.002(5) 0.023(6) 0.002(5)
O44 0.016(7) 0.019(7) 0.016(7) 0.001(5) 0.010(5) 0.004(5)
O45 0.013(5) 0.012(5) 0.013(5) -0.002(3) 0.008(4) 0.000(3)
O46 0.019(6) 0.019(6) 0.018(6) 0.000(3) 0.012(4) 0.000(3)
O47 0.020(6) 0.019(6) 0.019(6) 0.001(3) 0.013(4) 0.000(3)
O48 0.020(6) 0.021(6) 0.020(6) 0.000(3) 0.014(4) 0.000(3)
O49 0.021(6) 0.021(6) 0.020(6) 0.000(3) 0.014(4) 0.000(3)
O50 0.017(5) 0.016(6) 0.017(5) 0.000(3) 0.011(4) 0.000(3)
O51 0.017(5) 0.016(6) 0.017(5) -0.001(3) 0.011(4) 0.001(3)
O52 0.019(6) 0.019(6) 0.020(6) 0.001(3) 0.013(4) -0.002(3)
O53 0.014(5) 0.015(5) 0.014(5) 0.001(3) 0.010(4) 0.000(3)
O54 0.018(5) 0.018(6) 0.017(5) -0.001(3) 0.012(4) 0.000(3)
O55 0.014(5) 0.014(5) 0.015(5) 0.000(3) 0.009(4) -0.002(3)
O56 0.011(5) 0.009(5) 0.012(5) 0.001(3) 0.007(3) 0.000(3)
O57 0.013(5) 0.013(5) 0.014(5) 0.000(3) 0.009(4) 0.000(3)
O58 0.012(5) 0.012(5) 0.013(5) -0.001(3) 0.008(4) 0.000(3)
O59 0.024(6) 0.022(6) 0.021(6) 0.001(3) 0.015(4) 0.000(3)
O60 0.022(6) 0.022(6) 0.022(6) -0.001(3) 0.015(4) 0.000(3)
O61 0.024(6) 0.024(6) 0.025(6) 0.000(3) 0.016(4) 0.001(3)
O62 0.025(6) 0.024(6) 0.024(6) 0.000(3) 0.016(4) 0.000(3)
O63 0.017(5) 0.016(5) 0.017(5) 0.000(3) 0.011(4) -0.001(3)
O64 0.014(5) 0.014(5) 0.015(5) 0.000(3) 0.010(4) 0.000(3)
O65 0.015(5) 0.014(5) 0.015(5) 0.001(3) 0.010(4) -0.001(3)
O66 0.014(5) 0.014(5) 0.015(5) 0.001(3) 0.009(4) 0.000(3)
O67 0.021(6) 0.020(6) 0.021(6) 0.000(3) 0.014(4) -0.001(3)
O68 0.018(5) 0.018(6) 0.020(6) 0.000(3) 0.012(4) 0.000(3)
B1 0.008 0.008 0.008 0.000 0.000 0.000
O69 0.005(4) 0.003(4) 0.005(4) 0.002(3) 0.003(3) -0.001(3)
O70 0.011(5) 0.011(5) 0.013(5) -0.001(3) 0.008(4) 0.000(3)
O71 0.010(5) 0.010(5) 0.010(5) -0.001(3) 0.007(3) 0.000(3)
O72 0.016(5) 0.015(5) 0.016(5) 0.001(3) 0.011(4) -0.002(3)
O73 0.020(7) 0.016(7) 0.020(7) 0.001(5) 0.012(5) 0.003(5)
O74 0.028(8) 0.026(8) 0.030(8) 0.000(5) 0.018(6) 0.002(5)

loop_
_atom_type_symbol
_atom_type_description
_atom_type_scat_dispersion_real
_atom_type_scat_dispersion_imag
_atom_type_scat_source
C C 0.0033 0.0016 'International Tables Vol C Tables 4.2.6.8 and 6.1.1.4'
H H 0.0000 0.0000 'International Tables Vol C Tables 4.2.6.8 and 6.1.1.4'
B B 0.0013 0.0007 'International Tables Vol C Tables 4.2.6.8 and 6.1.1.4'
N N 0.0061 0.0033 'International Tables Vol C Tables 4.2.6.8 and 6.1.1.4'
O O 0.0106 0.0060 'International Tables Vol C Tables 4.2.6.8 and 6.1.1.4'
Sm Sm -0.1638 3.4418 'International Tables Vol C Tables 4.2.6.8 and 6.1.1.4'
W W -0.8490 6.8722 'International Tables Vol C Tables 4.2.6.8 and 6.1.1.4'
K K 0.2009 0.2494 'International Tables Vol C Tables 4.2.6.8 and 6.1.1.4'

loop_
_geom_angle_atom_site_label_1
_geom_angle_atom_site_label_2
_geom_angle_atom_site_label_3
_geom_angle
_geom_angle_site_symmetry_1
_geom_angle_site_symmetry_3
O7 Sm1 O26 84.9(9) . 2_564
O7 Sm1 O28 73.4(9) . .
O26 Sm1 O28 136.6(9) 2_564 .
O7 Sm1 O3 141.0(9) . .
O26 Sm1 O3 88.1(8) 2_564 .
O28 Sm1 O3 86.1(8) . .
O7 Sm1 O6 72.4(9) . .
O26 Sm1 O6 69.4(9) 2_564 .
O28 Sm1 O6 133.6(8) . .
O3 Sm1 O6 139.2(8) . .
O7 Sm1 O1 81.0(9) . .
O26 Sm1 O1 137.2(8) 2_564 .
O28 Sm1 O1 76.6(8) . .
O3 Sm1 O1 126.6(8) . .
O6 Sm1 O1 67.9(8) . .
O7 Sm1 O8 73.5(9) . .
O26 Sm1 O8 66.0(9) 2_564 .
O28 Sm1 O8 71.9(9) . .
O3 Sm1 O8 68.6(8) . .
O6 Sm1 O8 125.2(9) . .
O1 Sm1 O8 143.9(8) . .
O7 Sm1 N1 135.1(9) . .
O26 Sm1 N1 139.7(9) 2_564 .
O28 Sm1 N1 73.1(8) . .
O3 Sm1 N1 63.9(8) . .
O6 Sm1 N1 112.8(9) . .
O1 Sm1 N1 62.8(8) . .
O8 Sm1 N1 121.7(9) . .
O7 Sm1 O5 138.5(8) . .
O26 Sm1 O5 74.8(8) 2_564 .
O28 Sm1 O5 143.3(8) . .
O3 Sm1 O5 75.0(8) . .
O6 Sm1 O5 66.6(8) . .
O1 Sm1 O5 89.6(8) . .
O8 Sm1 O5 126.3(8) . .
N1 Sm1 O5 70.4(8) . .
O7 Sm1 K1 135.7(7) . 2_564
O26 Sm1 K1 54.4(6) 2_564 2_564
O28 Sm1 K1 122.7(6) . 2_564
O3 Sm1 K1 38.4(6) . 2_564
O6 Sm1 K1 103.7(6) . 2_564
O1 Sm1 K1 139.9(6) . 2_564
O8 Sm1 K1 74.0(6) . 2_564
N1 Sm1 K1 88.0(6) . 2_564
O5 Sm1 K1 53.2(5) . 2_564
O13 Sm2 O4 108.7(9) . .
O13 Sm2 O14 75.5(11) . .
O4 Sm2 O14 68.0(9) . .
O13 Sm2 O11 71.1(9) . .
O4 Sm2 O11 135.1(8) . .
O14 Sm2 O11 144.4(10) . .
O13 Sm2 O9 144.1(9) . .
O4 Sm2 O9 79.8(8) . .
O14 Sm2 O9 76.0(10) . .
O11 Sm2 O9 127.6(8) . .
O13 Sm2 N2 116.2(9) . .
O4 Sm2 N2 135.1(8) . .
O14 Sm2 N2 123.6(10) . .
O11 Sm2 N2 63.9(8) . .
O9 Sm2 N2 64.6(8) . .
O13 Sm2 O2 70.7(8) . 4_464
O4 Sm2 O2 135.4(8) . 4_464
O14 Sm2 O2 69.0(9) . 4_464
O11 Sm2 O2 88.3(8) . 4_464
O9 Sm2 O2 79.0(8) . 4_464
N2 Sm2 O2 65.3(8) . 4_464
O13 Sm2 O16 75.3(9) . .
O4 Sm2 O16 69.4(9) . .
O14 Sm2 O16 115.6(10) . .
O11 Sm2 O16 67.4(9) . .
O9 Sm2 O16 137.8(9) . .
N2 Sm2 O16 120.8(9) . .
O2 Sm2 O16 143.1(9) 4_464 .
O13 Sm2 O15 140.8(8) . .
O4 Sm2 O15 74.3(8) . .
O14 Sm2 O15 135.5(9) . .
O11 Sm2 O15 79.8(8) . .
O9 Sm2 O15 75.0(8) . .
N2 Sm2 O15 70.7(8) . .
O2 Sm2 O15 135.2(8) 4_464 .
O16 Sm2 O15 69.4(9) . .
O12 Sm3 O10 136.1(9) . 2_565
O12 Sm3 O17 77.2(8) . .
O10 Sm3 O17 136.6(9) 2_565 .
O12 Sm3 O23 73.1(9) . .
O10 Sm3 O23 84.8(10) 2_565 .
O17 Sm3 O23 80.6(8) . .
O12 Sm3 O19 88.7(9) . .
O10 Sm3 O19 87.5(9) 2_565 .
O17 Sm3 O19 126.5(8) . .
O23 Sm3 O19 143.7(9) . .
O12 Sm3 O22 132.7(8) . .
O10 Sm3 O22 69.7(9) 2_565 .
O17 Sm3 O22 66.9(8) . .
O23 Sm3 O22 71.6(9) . .
O19 Sm3 O22 137.4(8) . .
O12 Sm3 O24 71.4(9) . .
O10 Sm3 O24 66.3(10) 2_565 .
O17 Sm3 O24 144.4(8) . .
O23 Sm3 O24 74.6(9) . .
O19 Sm3 O24 69.8(9) . .
O22 Sm3 O24 125.9(9) . .
O12 Sm3 N3 75.0(8) . .
O10 Sm3 N3 139.4(9) 2_565 .
O17 Sm3 N3 62.2(8) . .
O23 Sm3 N3 135.3(9) . .
O19 Sm3 N3 64.3(9) . .
O22 Sm3 N3 111.1(8) . .
O24 Sm3 N3 122.6(9) . .
O12 Sm3 O21 147.2(8) . .
O10 Sm3 O21 71.1(9) 2_565 .
O17 Sm3 O21 92.5(8) . .
O23 Sm3 O21 136.6(9) . .
O19 Sm3 O21 72.4(8) . .
O22 Sm3 O21 66.4(8) . .
O24 Sm3 O21 123.1(8) . .
N3 Sm3 O21 72.7(8) . .
O20 Sm4 O25 77.7(8) . .
O20 Sm4 O27 135.2(8) . .
O25 Sm4 O27 125.5(8) . .
O20 Sm4 O30 68.1(9) . .
O25 Sm4 O30 74.8(9) . .
O27 Sm4 O30 147.9(9) . .
O20 Sm4 O18 137.1(8) . 4
O25 Sm4 O18 80.6(8) . 4
O27 Sm4 O18 87.3(8) . 4
O30 Sm4 O18 70.7(8) . 4
O20 Sm4 O29 113.0(9) . .
O25 Sm4 O29 143.3(9) . .
O27 Sm4 O29 72.8(9) . .
O30 Sm4 O29 77.2(10) . .
O18 Sm4 O29 68.0(9) 4 .
O20 Sm4 N4 131.3(8) . .
O25 Sm4 N4 63.4(8) . .
O27 Sm4 N4 63.2(8) . .
O30 Sm4 N4 122.8(9) . .
O18 Sm4 N4 65.6(8) 4 .
O29 Sm4 N4 115.7(9) . .
O20 Sm4 O32 70.2(9) . .
O25 Sm4 O32 137.5(9) . .
O27 Sm4 O32 68.3(9) . .
O30 Sm4 O32 115.8(10) . .
O18 Sm4 O32 141.8(9) 4 .
O29 Sm4 O32 76.7(10) . .
N4 Sm4 O32 121.4(9) . .
O20 Sm4 O31 72.6(8) . .
O25 Sm4 O31 75.2(8) . .
O27 Sm4 O31 77.5(8) . .
O30 Sm4 O31 134.5(9) . .
O18 Sm4 O31 135.3(8) 4 .
O29 Sm4 O31 141.1(9) . .
N4 Sm4 O31 70.1(8) . .
O32 Sm4 O31 69.2(10) . .
C1 O1 Sm1 125(2) . .
C1 O2 Sm2 143(2) . 4_565
C7 O3 Sm1 124(2) . .
C7 O3 K1 104(2) . 2_564
Sm1 O3 K1 109.8(9) . 2_564
C7 O4 Sm2 143(2) . .
Sm1 O5 H5A 109.4 . .
Sm1 O5 H5B 109.5 . .
H5A O5 H5B 109.5 . .
Sm1 O6 H6A 109.4 . .
Sm1 O6 H6B 109.4 . .
H6A O6 H6B 109.5 . .
Sm1 O7 H7A 109.2 . .
Sm1 O7 H7B 109.1 . .
H7A O7 H7B 109.5 . .
Sm1 O8 H8A 109.2 . .
Sm1 O8 H8B 109.7 . .
H8A O8 H8B 109.5 . .
C8 O9 Sm2 124(2) . .
C8 O9 K1 107.5(19) . 2_564
Sm2 O9 K1 118.5(9) . 2_564
C8 O10 Sm3 143(2) . 2_564
C14 O11 Sm2 124(2) . .
C14 O12 Sm3 144(2) . .
Sm2 O13 H13A 109.2 . .
Sm2 O13 H13B 109.3 . .
H13A O13 H13B 109.5 . .
Sm2 O14 H14A 109.3 . .
Sm2 O14 H14B 109.1 . .
H14A O14 H14B 109.5 . .
Sm2 O15 H15A 109.2 . .
Sm2 O15 H15B 109.4 . .
H15A O15 H15B 109.5 . .
Sm2 O16 H16A 109.7 . .
Sm2 O16 H16B 108.5 . .
H16A O16 H16B 109.5 . .
C15 O17 Sm3 128.2(18) . .
C15 O18 Sm4 144(2) . 4_454
C21 O19 Sm3 124(2) . .
C21 O19 K1 106(2) . .
Sm3 O19 K1 112.7(10) . .
C21 O20 Sm4 145(2) . .
Sm3 O21 H21A 109.5 . .
Sm3 O21 H21B 109.3 . .
H21A O21 H21B 109.5 . .
Sm3 O22 H22A 109.3 . .
Sm3 O22 H22B 109.3 . .
H22A O22 H22B 109.5 . .
Sm3 O23 H23A 109.5 . .
Sm3 O23 H23B 109.3 . .
H23A O23 H23B 109.5 . .
Sm3 O24 H24A 109.5 . .
Sm3 O24 H24B 109.7 . .
H24A O24 H24B 109.5 . .
C22 O25 Sm4 123.6(19) . .
C22 O25 K1 104.5(18) . .
Sm4 O25 K1 119.6(9) . .
C22 O26 Sm1 144(2) . 2_565
C28 O27 Sm4 125(2) . .
C28 O28 Sm1 143(2) . .
Sm4 O29 H29A 109.5 . .
Sm4 O29 H29B 109.3 . .
H29A O29 H29B 109.5 . .
Sm4 O30 H30A 109.3 . .
Sm4 O30 H30B 109.1 . .
H30A O30 H30B 109.5 . .
Sm4 O31 H31A 109.3 . .
Sm4 O31 H31B 109.4 . .
H31A O31 H31B 109.5 . .
Sm4 O32 H32A 109.3 . .
Sm4 O32 H32B 110.1 . .
H32A O32 H32B 109.5 . .
C6 N1 C2 118(3) . .
C6 N1 Sm1 121(2) . .
C2 N1 Sm1 121(2) . .
C13 N2 C9 117(3) . .
C13 N2 Sm2 120(2) . .
C9 N2 Sm2 122.2(19) . .
C16 N3 C20 119(3) . .
C16 N3 Sm3 124(2) . .
C20 N3 Sm3 117.0(19) . .
C23 N4 C27 120(3) . .
C23 N4 Sm4 120(2) . .
C27 N4 Sm4 118(2) . .
O1 C1 O2 126(3) . .
O1 C1 C2 119(3) . .
O2 C1 C2 115(3) . .
N1 C2 C3 120(3) . .
N1 C2 C1 112(3) . .
C3 C2 C1 127(3) . .
C2 C3 C4 122(3) . .
C2 C3 H3 119.1 . .
C4 C3 H3 119.1 . .
C5 C4 C3 117(3) . .
C5 C4 H4 121.4 . .
C3 C4 H4 121.4 . .
C4 C5 C6 118(3) . .
C4 C5 H5 120.8 . .
C6 C5 H5 120.8 . .
N1 C6 C5 124(3) . .
N1 C6 C7 113(3) . .
C5 C6 C7 123(3) . .
O4 C7 O3 124(3) . .
O4 C7 C6 118(3) . .
O3 C7 C6 118(3) . .
O4 C7 K1 87(2) . 2_564
O3 C7 K1 54.6(17) . 2_564
C6 C7 K1 133(2) . 2_564
O9 C8 O10 127(3) . .
O9 C8 C9 119(3) . .
O10 C8 C9 115(3) . .
C10 C9 N2 123(3) . .
C10 C9 C8 126(3) . .
N2 C9 C8 110(2) . .
C11 C10 C9 124(3) . .
C11 C10 H10 118.1 . .
C9 C10 H10 118.1 . .
C10 C11 C12 119(3) . .
C10 C11 H11 120.6 . .
C12 C11 H11 120.6 . .
C13 C12 C11 116(3) . .
C13 C12 H12 122.2 . .
C11 C12 H12 122.2 . .
N2 C13 C12 121(3) . .
N2 C13 C14 114(3) . .
C12 C13 C14 125(3) . .
O12 C14 O11 126(3) . .
O12 C14 C13 117(3) . .
O11 C14 C13 116(3) . .
O18 C15 O17 128(3) . .
O18 C15 C16 121(3) . .
O17 C15 C16 111(2) . .
N3 C16 C17 124(3) . .
N3 C16 C15 115(3) . .
C17 C16 C15 121(3) . .
C18 C17 C16 118(3) . .
C18 C17 H17 121.2 . .
C16 C17 H17 121.2 . .
C17 C18 C19 121(3) . .
C17 C18 H18 119.6 . .
C19 C18 H18 119.6 . .
C18 C19 C20 119(3) . .
C18 C19 H19 120.7 . .
C20 C19 H19 120.7 . .
N3 C20 C19 120(3) . .
N3 C20 C21 118(3) . .
C19 C20 C21 122(3) . .
O20 C21 O19 122(3) . .
O20 C21 C20 122(3) . .
O19 C21 C20 116(3) . .
O26 C22 O25 124(3) . .
O26 C22 C23 118(3) . .
O25 C22 C23 117(3) . .
N4 C23 C24 123(3) . .
N4 C23 C22 114(3) . .
C24 C23 C22 123(3) . .
C23 C24 C25 114(3) . .
C23 C24 H24 123.2 . .
C25 C24 H24 123.2 . .
C26 C25 C24 120(3) . .
C26 C25 H25 120.1 . .
C24 C25 H25 120.1 . .
C25 C26 C27 121(3) . .
C25 C26 H26 119.4 . .
C27 C26 H26 119.4 . .
N4 C27 C26 122(3) . .
N4 C27 C28 117(3) . .
C26 C27 C28 122(3) . .
O28 C28 O27 125(3) . .
O28 C28 C27 121(3) . .
O27 C28 C27 114(3) . .
O42 K1 O33 175.6(9) 1_565 .
O42 K1 O19 93.4(9) 1_565 .
O33 K1 O19 89.4(8) . .
O42 K1 O3 92.9(9) 1_565 2_565
O33 K1 O3 84.5(7) . 2_565
O19 K1 O3 173.2(6) . 2_565
O42 K1 O25 88.8(8) 1_565 .
O33 K1 O25 88.0(7) . .
O19 K1 O25 87.0(8) . .
O3 K1 O25 95.8(7) 2_565 .
O42 K1 O9 80.3(8) 1_565 2_565
O33 K1 O9 103.0(7) . 2_565
O19 K1 O9 93.0(8) . 2_565
O3 K1 O9 85.4(7) 2_565 2_565
O25 K1 O9 169.0(5) . 2_565
O42 K1 C7 108.6(9) 1_565 2_565
O33 K1 C7 69.7(8) . 2_565
O19 K1 C7 152.3(8) . 2_565
O3 K1 C7 21.2(7) 2_565 2_565
O25 K1 C7 109.5(8) . 2_565
O9 K1 C7 75.0(7) 2_565 2_565
O42 K1 Sm1 90.7(7) 1_565 2_565
O33 K1 Sm1 85.2(5) . 2_565
O19 K1 Sm1 150.6(6) . 2_565
O3 K1 Sm1 31.9(5) 2_565 2_565
O25 K1 Sm1 64.0(5) . 2_565
O9 K1 Sm1 116.4(5) 2_565 2_565
C7 K1 Sm1 48.8(6) 2_565 2_565
O42 W1 O62 102.4(13) . .
O42 W1 O67 100.5(12) . .
O62 W1 O67 88.4(11) . .
O42 W1 O61 98.9(12) . .
O62 W1 O61 89.8(12) . .
O67 W1 O61 160.4(11) . .
O42 W1 O60 96.0(12) . .
O62 W1 O60 161.6(12) . .
O67 W1 O60 87.4(11) . .
O61 W1 O60 88.2(11) . .
O42 W1 O70 170.1(10) . .
O62 W1 O70 85.2(10) . .
O67 W1 O70 85.9(9) . .
O61 W1 O70 74.5(10) . .
O60 W1 O70 76.6(10) . .
O37 W2 O66 99.5(11) . .
O37 W2 O61 97.7(12) . .
O66 W2 O61 89.3(11) . .
O37 W2 O68 98.5(11) . .
O66 W2 O68 87.4(10) . .
O61 W2 O68 163.8(11) . .
O37 W2 O59 99.7(11) . .
O66 W2 O59 160.8(11) . .
O61 W2 O59 88.3(11) . .
O68 W2 O59 89.6(11) . .
O37 W2 O70 171.5(10) . .
O66 W2 O70 86.6(9) . .
O61 W2 O70 76.4(10) . .
O68 W2 O70 87.5(9) . .
O59 W2 O70 74.3(10) . .
O36 W3 O58 100.2(11) . .
O36 W3 O60 97.8(12) . .
O58 W3 O60 92.2(11) . .
O36 W3 O50 98.4(12) . .
O58 W3 O50 90.2(10) . .
O60 W3 O50 162.9(11) . .
O36 W3 O59 97.1(12) . .
O58 W3 O59 162.5(11) . .
O60 W3 O59 88.3(11) . .
O50 W3 O59 84.5(11) . .
O36 W3 O70 169.1(11) . .
O58 W3 O70 89.9(9) . .
O60 W3 O70 77.4(9) . .
O50 W3 O70 85.7(9) . .
O59 W3 O70 73.1(9) . .
O43 W4 O63 104.0(13) . .
O43 W4 O54 101.5(13) . .
O63 W4 O54 91.0(11) . .
O43 W4 O62 100.5(14) . .
O63 W4 O62 86.8(11) . .
O54 W4 O62 157.8(11) . .
O43 W4 O64 94.8(12) . .
O63 W4 O64 160.7(10) . .
O54 W4 O64 89.4(10) . .
O62 W4 O64 85.5(11) . .
O43 W4 O71 168.6(12) . .
O63 W4 O71 87.1(9) . .
O54 W4 O71 75.6(9) . .
O62 W4 O71 82.2(9) . .
O64 W4 O71 74.3(9) . .
O38 W5 O65 103.7(11) . .
O38 W5 O66 101.3(11) . .
O65 W5 O66 88.6(10) . .
O38 W5 O64 97.8(11) . .
O65 W5 O64 158.2(10) . .
O66 W5 O64 90.7(10) . .
O38 W5 O52 99.5(11) . .
O65 W5 O52 86.0(10) . .
O66 W5 O52 159.2(10) . .
O64 W5 O52 87.0(10) . .
O38 W5 O71 170.4(10) . .
O65 W5 O71 83.5(9) . .
O66 W5 O71 85.1(9) . .
O64 W5 O71 74.7(9) . .
O52 W5 O71 74.4(9) . .
O34 W6 O65 102.9(11) . .
O34 W6 O68 101.8(12) . .
O65 W6 O68 91.1(10) . .
O34 W6 O49 96.3(12) . .
O65 W6 O49 160.5(10) . .
O68 W6 O49 88.1(11) . .
O34 W6 O45 94.4(11) . .
O65 W6 O45 91.1(9) . .
O68 W6 O45 162.7(10) . .
O49 W6 O45 84.2(10) . .
O34 W6 O69 166.5(10) . .
O65 W6 O69 85.9(8) . .
O68 W6 O69 88.0(9) . .
O49 W6 O69 74.5(9) . .
O45 W6 O69 75.1(8) . .
O35 W7 O50 100.4(12) . .
O35 W7 O51 102.2(11) . .
O50 W7 O51 88.9(11) . .
O35 W7 O46 96.5(12) . .
O50 W7 O46 162.9(10) . .
O51 W7 O46 89.9(11) . .
O35 W7 O49 93.7(11) . .
O50 W7 O49 92.2(11) . .
O51 W7 O49 163.5(11) . .
O46 W7 O49 84.2(11) . .
O35 W7 O69 165.8(10) . .
O50 W7 O69 88.9(9) . .
O51 W7 O69 88.6(9) . .
O46 W7 O69 74.0(9) . .
O49 W7 O69 75.0(9) . .
O41 W8 O51 101.4(12) . .
O41 W8 O55 98.5(12) . .
O51 W8 O55 92.8(10) . .
O41 W8 O58 99.0(12) . .
O51 W8 O58 88.4(10) . .
O55 W8 O58 161.9(10) . .
O41 W8 O57 96.2(12) . .
O51 W8 O57 162.2(10) . .
O55 W8 O57 87.1(10) . .
O58 W8 O57 86.3(10) . .
O41 W8 O72 168.3(11) . .
O51 W8 O72 88.9(9) . .
O55 W8 O72 75.3(9) . .
O58 W8 O72 86.6(9) . .
O57 W8 O72 73.9(9) . .
O44 W9 O63 104.7(11) . .
O44 W9 O56 100.2(11) . .
O63 W9 O56 89.3(10) . .
O44 W9 O67 100.1(11) . .
O63 W9 O67 88.5(11) . .
O56 W9 O67 159.5(10) . .
O44 W9 O57 94.3(10) . .
O63 W9 O57 161.0(10) . .
O56 W9 O57 88.6(9) . .
O67 W9 O57 86.9(10) . .
O44 W9 O72 166.8(10) . .
O63 W9 O72 87.7(9) . .
O56 W9 O72 75.0(9) . .
O67 W9 O72 84.5(10) . .
O57 W9 O72 73.5(9) . .
O39 W10 O48 102.1(12) . .
O39 W10 O53 102.1(12) . .
O48 W10 O53 88.2(10) . .
O39 W10 O52 98.3(12) . .
O48 W10 O52 91.7(11) . .
O53 W10 O52 159.2(10) . .
O39 W10 O54 98.0(12) . .
O48 W10 O54 159.9(11) . .
O53 W10 O54 86.2(10) . .
O52 W10 O54 86.9(11) . .
O39 W10 O71 168.7(11) . .
O48 W10 O71 87.0(9) . .
O53 W10 O71 84.7(9) . .
O52 W10 O71 74.5(9) . .
O54 W10 O71 73.3(9) . .
O33 W11 O45 98.3(10) . .
O33 W11 O48 98.3(11) . .
O45 W11 O48 89.0(10) . .
O33 W11 O47 99.7(11) . .
O45 W11 O47 161.9(11) . .
O48 W11 O47 88.6(11) . .
O33 W11 O46 102.0(11) . .
O45 W11 O46 87.2(10) . .
O48 W11 O46 159.7(12) . .
O47 W11 O46 88.8(10) . .
O33 W11 O69 174.7(8) . .
O45 W11 O69 77.8(9) . .
O48 W11 O69 85.3(9) . .
O47 W11 O69 84.2(9) . .
O46 W11 O69 74.5(9) . .
O40 W12 O53 102.8(11) . .
O40 W12 O47 99.8(11) . .
O53 W12 O47 88.2(10) . .
O40 W12 O55 95.4(11) . .
O53 W12 O55 161.8(10) . .
O47 W12 O55 88.5(10) . .
O40 W12 O56 99.9(10) . .
O53 W12 O56 89.4(10) . .
O47 W12 O56 160.2(10) . .
O55 W12 O56 87.6(9) . .
O40 W12 O72 168.5(10) . .
O53 W12 O72 87.3(9) . .
O47 W12 O72 85.8(10) . .
O55 W12 O72 74.6(9) . .
O56 W12 O72 74.4(9) . .
W11 O33 K1 156.6(11) . .
W1 O42 K1 176.8(15) . 1_545
W11 O45 W6 118.2(12) . .
W11 O46 W7 120.8(13) . .
W12 O47 W11 147.2(15) . .
W10 O48 W11 148.0(15) . .
W7 O49 W6 119.7(13) . .
W7 O50 W3 143.8(14) . .
W7 O51 W8 145.0(14) . .
W10 O52 W5 122.0(13) . .
W12 O53 W10 147.6(13) . .
W4 O54 W10 121.1(13) . .
W8 O55 W12 120.6(12) . .
W9 O56 W12 121.2(11) . .
W8 O57 W9 121.5(12) . .
W3 O58 W8 144.4(13) . .
W2 O59 W3 120.3(14) . .
W3 O60 W1 117.5(13) . .
W2 O61 W1 119.5(14) . .
W1 O62 W4 148.5(16) . .
W9 O63 W4 148.7(14) . .
W5 O64 W4 120.9(12) . .
W6 O65 W5 147.2(13) . .
W2 O66 W5 148.7(14) . .
W9 O67 W1 146.4(14) . .
W6 O68 W2 143.9(14) . .
O71 B1 O72 123(3) . .
O71 B1 O69 112(3) . .
O72 B1 O69 107(3) . .
O71 B1 O70 108(3) . .
O72 B1 O70 106(3) . .
O69 B1 O70 98(2) . .
B1 O69 W11 120.9(16) . .
B1 O69 W7 129.0(19) . .
W11 O69 W7 90.7(7) . .
B1 O69 W6 125.3(18) . .
W11 O69 W6 88.9(6) . .
W7 O69 W6 90.7(7) . .
B1 O70 W2 127.7(18) . .
B1 O70 W3 128.2(19) . .
W2 O70 W3 92.0(8) . .
B1 O70 W1 119.2(16) . .
W2 O70 W1 89.5(8) . .
W3 O70 W1 88.4(8) . .
B1 O71 W4 124.8(19) . .
B1 O71 W10 120.3(19) . .
W4 O71 W10 89.9(7) . .
B1 O71 W5 131(2) . .
W4 O71 W5 90.0(7) . .
W10 O71 W5 89.0(7) . .
B1 O72 W12 119.5(19) . .
B1 O72 W8 133(2) . .
W12 O72 W8 89.4(8) . .
B1 O72 W9 122.3(19) . .
W12 O72 W9 89.4(8) . .
W8 O72 W9 90.9(8) . .
H73A O73 H73B 109.5 . .
H74A O74 H74B 107.1 . .

loop_
_geom_bond_atom_site_label_1
_geom_bond_atom_site_label_2
_geom_bond_distance
_geom_bond_site_symmetry_2
Sm1 O7 2.40(3) .
Sm1 O26 2.40(3) 2_564
Sm1 O28 2.42(2) .
Sm1 O3 2.45(2) .
Sm1 O6 2.46(3) .
Sm1 O1 2.49(2) .
Sm1 O8 2.51(3) .
Sm1 N1 2.56(3) .
Sm1 O5 2.60(2) .
Sm1 K1 4.360(10) 2_564
Sm2 O13 2.40(3) .
Sm2 O4 2.41(2) .
Sm2 O14 2.43(3) .
Sm2 O11 2.44(2) .
Sm2 O9 2.45(2) .
Sm2 N2 2.49(3) .
Sm2 O2 2.53(2) 4_464
Sm2 O16 2.54(3) .
Sm2 O15 2.65(2) .
Sm3 O12 2.35(2) .
Sm3 O10 2.39(3) 2_565
Sm3 O17 2.45(2) .
Sm3 O23 2.45(3) .
Sm3 O19 2.50(3) .
Sm3 O22 2.50(2) .
Sm3 O24 2.50(3) .
Sm3 N3 2.54(3) .
Sm3 O21 2.65(2) .
Sm4 O20 2.41(2) .
Sm4 O25 2.43(2) .
Sm4 O27 2.44(3) .
Sm4 O30 2.46(3) .
Sm4 O18 2.47(2) 4
Sm4 O29 2.50(3) .
Sm4 N4 2.53(3) .
Sm4 O32 2.53(3) .
Sm4 O31 2.66(3) .
O1 C1 1.21(4) .
O2 C1 1.27(4) .
O2 Sm2 2.53(2) 4_565
O3 C7 1.27(4) .
O3 K1 2.87(3) 2_564
O4 C7 1.26(4) .
O5 H5A 0.8700 .
O5 H5B 0.8698 .
O6 H6A 0.8701 .
O6 H6B 0.8700 .
O7 H7A 0.8701 .
O7 H7B 0.8700 .
O8 H8A 0.8699 .
O8 H8B 0.8701 .
O9 C8 1.23(4) .
O9 K1 2.99(2) 2_564
O10 C8 1.25(4) .
O10 Sm3 2.39(3) 2_564
O11 C14 1.27(4) .
O12 C14 1.26(4) .
O13 H13A 0.8701 .
O13 H13B 0.8701 .
O14 H14A 0.8698 .
O14 H14B 0.8702 .
O15 H15A 0.8699 .
O15 H15B 0.8700 .
O16 H16A 0.8700 .
O16 H16B 0.8701 .
O17 C15 1.34(3) .
O18 C15 1.23(4) .
O18 Sm4 2.47(2) 4_454
O19 C21 1.27(4) .
O19 K1 2.82(3) .
O20 C21 1.22(4) .
O21 H21A 0.8700 .
O21 H21B 0.8700 .
O22 H22A 0.8700 .
O22 H22B 0.8700 .
O23 H23A 0.8699 .
O23 H23B 0.8700 .
O24 H24A 0.8699 .
O24 H24B 0.8700 .
O25 C22 1.30(4) .
O25 K1 2.90(3) .
O26 C22 1.27(4) .
O26 Sm1 2.40(3) 2_565
O27 C28 1.29(4) .
O28 C28 1.24(4) .
O29 H29A 0.8699 .
O29 H29B 0.8700 .
O30 H30A 0.8700 .
O30 H30B 0.8699 .
O31 H31A 0.8701 .
O31 H31B 0.8699 .
O32 H32A 0.8700 .
O32 H32B 0.8698 .
N1 C6 1.30(4) .
N1 C2 1.35(4) .
N2 C13 1.34(4) .
N2 C9 1.37(4) .
N3 C16 1.31(4) .
N3 C20 1.39(4) .
N4 C23 1.31(4) .
N4 C27 1.32(4) .
C1 C2 1.53(4) .
C2 C3 1.36(4) .
C3 C4 1.38(5) .
C3 H3 0.9500 .
C4 C5 1.36(5) .
C4 H4 0.9500 .
C5 C6 1.39(4) .
C5 H5 0.9500 .
C6 C7 1.53(5) .
C7 K1 3.42(3) 2_564
C8 C9 1.58(4) .
C9 C10 1.29(4) .
C10 C11 1.25(4) .
C10 H10 0.9500 .
C11 C12 1.49(5) .
C11 H11 0.9500 .
C12 C13 1.38(5) .
C12 H12 0.9500 .
C13 C14 1.49(5) .
C15 C16 1.55(4) .
C16 C17 1.39(4) .
C17 C18 1.36(4) .
C17 H17 0.9500 .
C18 C19 1.39(5) .
C18 H18 0.9500 .
C19 C20 1.40(5) .
C19 H19 0.9500 .
C20 C21 1.46(4) .
C22 C23 1.47(5) .
C23 C24 1.45(5) .
C24 C25 1.48(4) .
C24 H24 0.9500 .
C25 C26 1.32(5) .
C25 H25 0.9500 .
C26 C27 1.38(5) .
C26 H26 0.9500 .
C27 C28 1.47(4) .
K1 O42 2.61(2) 1_565
K1 O33 2.65(2) .
K1 O3 2.87(3) 2_565
K1 O9 2.99(2) 2_565
K1 C7 3.42(3) 2_565
K1 Sm1 4.360(10) 2_565
W1 O42 1.69(2) .
W1 O62 1.87(3) .
W1 O67 1.91(3) .
W1 O61 1.93(3) .
W1 O60 1.93(3) .
W1 O70 2.37(2) .
W2 O37 1.75(2) .
W2 O66 1.87(2) .
W2 O61 1.89(3) .
W2 O68 1.92(2) .
W2 O59 1.92(3) .
W2 O70 2.32(2) .
W3 O36 1.70(2) .
W3 O58 1.86(2) .
W3 O60 1.92(3) .
W3 O50 1.92(2) .
W3 O59 1.94(3) .
W3 O70 2.35(2) .
W4 O43 1.64(3) .
W4 O63 1.88(2) .
W4 O54 1.89(2) .
W4 O62 1.96(3) .
W4 O64 1.97(2) .
W4 O71 2.37(2) .
W5 O38 1.69(3) .
W5 O65 1.87(2) .
W5 O66 1.91(2) .
W5 O64 1.91(2) .
W5 O52 1.93(2) .
W5 O71 2.40(2) .
W6 O34 1.69(3) .
W6 O65 1.87(2) .
W6 O68 1.88(2) .
W6 O49 1.95(2) .
W6 O45 2.00(2) .
W6 O69 2.375(19) .
W7 O35 1.68(3) .
W7 O50 1.87(2) .
W7 O51 1.88(2) .
W7 O46 1.94(3) .
W7 O49 1.94(3) .
W7 O69 2.361(19) .
W8 O41 1.70(3) .
W8 O51 1.88(2) .
W8 O55 1.89(2) .
W8 O58 1.91(2) .
W8 O57 1.94(2) .
W8 O72 2.37(2) .
W9 O44 1.71(2) .
W9 O63 1.86(2) .
W9 O56 1.88(2) .
W9 O67 1.91(3) .
W9 O57 1.94(2) .
W9 O72 2.38(2) .
W10 O39 1.68(3) .
W10 O48 1.85(3) .
W10 O53 1.91(2) .
W10 O52 1.92(3) .
W10 O54 1.98(3) .
W10 O71 2.40(2) .
W11 O33 1.70(2) .
W11 O45 1.87(2) .
W11 O48 1.89(2) .
W11 O47 1.90(3) .
W11 O46 1.92(2) .
W11 O69 2.359(19) .
W12 O40 1.73(2) .
W12 O53 1.86(2) .
W12 O47 1.88(2) .
W12 O55 1.94(2) .
W12 O56 1.95(2) .
W12 O72 2.36(2) .
O42 K1 2.61(2) 1_545
B1 O71 1.38(5) .
B1 O72 1.46(5) .
B1 O69 1.62(4) .
B1 O70 1.69(4) .
O73 H73A 0.8700 .
O73 H73B 0.8700 .
O74 H74A 0.8703 .
O74 H74B 0.8701 .

loop_
_geom_hbond_atom_site_label_D
_geom_hbond_atom_site_label_H
_geom_hbond_atom_site_label_A
_geom_hbond_distance_DH
_geom_hbond_distance_HA
_geom_hbond_distance_DA
_geom_hbond_angle_DHA
_geom_hbond_site_symmetry_A
O5 H5A O33 0.87 2.12 2.87(3) 144 2_564
O6 H6A O22 0.87 2.06 2.92(3) 172 3
O7 H7A O74 0.87 2.06 2.75(4) 136 .
O8 H8A O67 0.87 2.57 3.27(4) 138 2_554
O8 H8B O15 0.87 2.60 3.35(4) 145 .
O13 H13A O73 0.87 2.11 2.93(4) 155 3_455
O14 H14A O46 0.87 2.42 3.18(4) 146 2_564
O15 H15A O60 0.87 2.52 3.04(4) 119 2_554
O16 H16A O31 0.87 2.42 3.20(4) 148 .
O21 H21A O45 0.87 2.22 2.90(3) 135 .
O22 H22A O6 0.87 2.06 2.92(3) 171 3_445
O23 H23A O53 0.87 2.47 3.03(4) 123 4_454
O24 H24A O61 0.87 2.17 2.93(4) 145 1_565
O32 H32A O58 0.87 2.26 3.01(4) 144 2_554
C19 H19 O41 0.95 2.43 3.24(5) 144 2_554
C24 H24 O44 0.95 2.45 3.19(4) 135 1_565
O73 H73A O23 0.87 1.95 2.82(4) 180 3_545
O73 H73B O37 0.87 1.98 2.81(4) 158 3
O74 H74A O44 0.87 2.04 2.84(4) 152 2_554
O74 H74B O50 0.87 2.32 3.10(4) 149 3
